data_2229024
loop_
_publ_author_name
'Komarsamy, Lynette'
'Bala, Muhammad D.'
'Friedrich, Holger B.'
'Omondi, Bernard'

_publ_section_title
;
 2,6-Bis(tosyloxymethyl)pyridine
;
_journal_coeditor_code DN2643
_journal_issue 2
_journal_name_full 'Acta Crystallographica Section E'
_journal_page_first o302
_journal_paper_doi 10.1107/S160053681100050X
_journal_volume 67
_journal_year 2011
_chemical_formula_iupac 'C21 H21 N O6 S2'
_chemical_formula_moiety 'C21 H21 N O6 S2'
_chemical_formula_sum 'C21 H21 N O6 S2'
_chemical_formula_weight 447.51
_chemical_name_systematic
;
2,6-Bis(tosyloxymethyl)pyridine
;
_space_group_IT_number 60
_symmetry_cell_setting orthorhombic
_symmetry_space_group_name_Hall '-P 2n 2ab'
_symmetry_space_group_name_H-M 'P b c n'
_atom_sites_solution_hydrogens geom
_atom_sites_solution_primary direct
_atom_sites_solution_secondary difmap
_cell_angle_alpha 90.00
_cell_angle_beta 90.00
_cell_angle_gamma 90.00
_cell_formula_units_Z 4
_cell_length_a 21.032(3)
_cell_length_b 6.2243(10)
_cell_length_c 15.405(2)
_cell_measurement_reflns_used 45194
_cell_measurement_temperature 100(2)
_cell_measurement_theta_max 28.38
_cell_measurement_theta_min 1.94
_cell_volume 2016.7(5)
_computing_cell_refinement 'SAINT-Plus (Bruker, 2009)'
_computing_data_collection 'APEX2 (Bruker, 2009)'
_computing_data_reduction 'SAINT-Plus and XPREP (Bruker, 2009)'
_computing_molecular_graphics 'ORTEP-3 (Farrugia, 1997)'
_computing_publication_material 'WinGX (Farrugia, 1999)'
_computing_structure_refinement 'SHELXL97 (Sheldrick, 2008)'
_computing_structure_solution 'SHELXS97 (Sheldrick, 2008)'
_diffrn_ambient_temperature 100(2)
_diffrn_measured_fraction_theta_full 0.998
_diffrn_measured_fraction_theta_max 0.998
_diffrn_measurement_device_type 'Bruker X8 APEXII 4K KappaCCD'
_diffrn_measurement_method '\f and \w'
_diffrn_radiation_monochromator graphite
_diffrn_radiation_source 'fine-focus sealed tube'
_diffrn_radiation_type MoK\a
_diffrn_radiation_wavelength 0.71073
_diffrn_reflns_av_R_equivalents 0.0972
_diffrn_reflns_av_sigmaI/netI 0.0357
_diffrn_reflns_limit_h_max 28
_diffrn_reflns_limit_h_min -28
_diffrn_reflns_limit_k_max 8
_diffrn_reflns_limit_k_min -8
_diffrn_reflns_limit_l_max 20
_diffrn_reflns_limit_l_min -20
_diffrn_reflns_number 41584
_diffrn_reflns_theta_full 28.38
_diffrn_reflns_theta_max 28.38
_diffrn_reflns_theta_min 1.94
_diffrn_standards_decay_% 0
_diffrn_standards_interval_count 0
_diffrn_standards_interval_time 0
_diffrn_standards_number 0
_exptl_absorpt_coefficient_mu 0.304
_exptl_absorpt_correction_T_max 0.9879
_exptl_absorpt_correction_T_min 0.9530
_exptl_absorpt_correction_type multi-scan
_exptl_absorpt_process_details '(SADABS; Bruker, 2009)'
_exptl_crystal_colour colourless
_exptl_crystal_density_diffrn 1.474
_exptl_crystal_density_method 'not measured'
_exptl_crystal_description plate
_exptl_crystal_F_000 936
_exptl_crystal_size_max 0.16
_exptl_crystal_size_mid 0.13
_exptl_crystal_size_min 0.04
_refine_diff_density_max 0.630
_refine_diff_density_min -0.425
_refine_ls_extinction_method none
_refine_ls_goodness_of_fit_ref 0.962
_refine_ls_hydrogen_treatment constr
_refine_ls_matrix_type full
_refine_ls_number_parameters 138
_refine_ls_number_reflns 2528
_refine_ls_number_restraints 0
_refine_ls_restrained_S_all 0.962
_refine_ls_R_factor_all 0.0710
_refine_ls_R_factor_gt 0.0471
_refine_ls_shift/su_max 0.001
_refine_ls_shift/su_mean 0.000
_refine_ls_structure_factor_coef Fsqd
_refine_ls_weighting_details 'calc w=1/[\s^2^(Fo^2^)+(0.0723P)^2^+3.1627P] where P=(Fo^2^+2Fc^2^)/3'
_refine_ls_weighting_scheme calc
_refine_ls_wR_factor_gt 0.1170
_refine_ls_wR_factor_ref 0.1371
_reflns_number_gt 1905
_reflns_number_total 2528
_reflns_threshold_expression I>2sigma(I)
_cod_data_source_file dn2643.cif
_cod_data_source_block I
_cod_original_cell_volume 2016.6(5)
_cod_database_code 2229024
_cod_database_fobs_code 2229024

loop_
_symmetry_equiv_pos_as_xyz
'x, y, z'
'-x+1/2, -y+1/2, z+1/2'
'-x, y, -z+1/2'
'x+1/2, -y+1/2, -z'
'-x, -y, -z'
'x-1/2, y-1/2, -z-1/2'
'x, -y, z-1/2'
'-x-1/2, y-1/2, z'

loop_
_atom_site_type_symbol
_atom_site_label
_atom_site_fract_x
_atom_site_fract_y
_atom_site_fract_z
_atom_site_U_iso_or_equiv
_atom_site_adp_type
_atom_site_calc_flag
_atom_site_refinement_flags
_atom_site_occupancy
_atom_site_disorder_assembly
_atom_site_disorder_group
C C1 0.18962(13) 0.4605(4) 0.24649(17) 0.0264(5) Uani d . 1 . .
H H1A 0.2242 0.5224 0.2120 0.040 Uiso calc R 1 . .
H H1B 0.1517 0.4455 0.2101 0.040 Uiso calc R 1 . .
H H1C 0.2024 0.3190 0.2682 0.040 Uiso calc R 1 . .
C C2 0.17507(11) 0.6057(4) 0.32188(16) 0.0197(5) Uani d . 1 . .
C C3 0.14727(11) 0.8063(4) 0.30711(15) 0.0202(5) Uani d . 1 . .
H H3 0.1383 0.8505 0.2494 0.024 Uiso calc R 1 . .
C C4 0.13258(11) 0.9415(4) 0.37560(15) 0.0187(5) Uani d . 1 . .
H H4 0.1129 1.0764 0.3652 0.022 Uiso calc R 1 . .
C C5 0.14700(11) 0.8778(4) 0.45964(15) 0.0174(4) Uani d . 1 . .
C C6 0.17551(11) 0.6802(4) 0.47619(16) 0.0198(5) Uani d . 1 . .
H H6 0.1854 0.6378 0.5339 0.024 Uiso calc R 1 . .
C C7 0.18916(11) 0.5467(4) 0.40679(16) 0.0212(5) Uani d . 1 . .
H H7 0.2086 0.4115 0.4174 0.025 Uiso calc R 1 . .
C C8 0.03481(11) 0.8393(4) 0.60090(16) 0.0217(5) Uani d . 1 . .
H H8A 0.0330 0.7504 0.5477 0.026 Uiso calc R 1 . .
H H8B 0.0061 0.9640 0.5936 0.026 Uiso calc R 1 . .
C C9 0.01580(10) 0.7094(4) 0.67889(15) 0.0169(5) Uani d . 1 . .
C C10 0.01592(12) 0.4865(4) 0.67603(18) 0.0238(5) Uani d . 1 . .
H H10 0.0268 0.4128 0.6241 0.029 Uiso calc R 1 . .
C C11 0.0000 0.3742(6) 0.7500 0.0283(8) Uani d S 1 . .
H H11 0.0000 0.2216 0.7500 0.034 Uiso calc SR 1 . .
N N1 0.0000 0.8211(4) 0.7500 0.0162(5) Uani d S 1 . .
O O1 0.08679(8) 1.2125(3) 0.51596(12) 0.0240(4) Uani d . 1 . .
O O2 0.18953(9) 1.1249(3) 0.58438(12) 0.0272(4) Uani d . 1 . .
O O3 0.09992(8) 0.9111(3) 0.61752(11) 0.0207(4) Uani d . 1 . .
S S1 0.13181(3) 1.05596(9) 0.54528(4) 0.01895(17) Uani d . 1 . .

loop_
_atom_site_aniso_label
_atom_site_aniso_U_11
_atom_site_aniso_U_22
_atom_site_aniso_U_33
_atom_site_aniso_U_12
_atom_site_aniso_U_13
_atom_site_aniso_U_23
C1 0.0318(13) 0.0197(12) 0.0277(14) 0.0030(10) -0.0001(11) -0.0062(10)
C2 0.0197(11) 0.0173(11) 0.0220(12) -0.0019(8) 0.0010(9) -0.0011(9)
C3 0.0255(11) 0.0210(11) 0.0142(11) 0.0015(9) -0.0002(9) 0.0022(9)
C4 0.0228(11) 0.0167(10) 0.0166(11) 0.0027(9) 0.0012(9) 0.0022(9)
C5 0.0190(10) 0.0173(10) 0.0158(11) -0.0014(8) 0.0029(8) -0.0010(8)
C6 0.0222(11) 0.0195(11) 0.0176(11) -0.0007(9) 0.0006(9) 0.0049(9)
C7 0.0213(11) 0.0166(11) 0.0256(13) 0.0014(9) -0.0009(9) 0.0028(9)
C8 0.0205(11) 0.0274(12) 0.0172(12) -0.0062(9) 0.0008(9) -0.0005(9)
C9 0.0174(10) 0.0156(10) 0.0176(11) -0.0009(8) 0.0018(8) -0.0011(8)
C10 0.0249(12) 0.0155(11) 0.0310(14) 0.0006(9) 0.0021(10) -0.0084(9)
C11 0.0277(18) 0.0107(14) 0.046(2) 0.000 0.0005(16) 0.000
N1 0.0215(13) 0.0095(12) 0.0175(13) 0.000 0.0019(11) 0.000
O1 0.0306(9) 0.0174(8) 0.0242(9) 0.0013(7) 0.0062(7) -0.0012(7)
O2 0.0273(9) 0.0335(10) 0.0208(9) -0.0112(8) 0.0030(7) -0.0054(8)
O3 0.0213(8) 0.0260(9) 0.0147(8) -0.0065(7) 0.0019(6) 0.0018(7)
S1 0.0225(3) 0.0192(3) 0.0152(3) -0.0044(2) 0.0036(2) -0.0017(2)

loop_
_atom_type_symbol
_atom_type_description
_atom_type_scat_dispersion_real
_atom_type_scat_dispersion_imag
_atom_type_scat_source
C C 0.0033 0.0016 'International Tables Vol C Tables 4.2.6.8 and 6.1.1.4'
H H 0.0000 0.0000 'International Tables Vol C Tables 4.2.6.8 and 6.1.1.4'
N N 0.0061 0.0033 'International Tables Vol C Tables 4.2.6.8 and 6.1.1.4'
O O 0.0106 0.0060 'International Tables Vol C Tables 4.2.6.8 and 6.1.1.4'
S S 0.1246 0.1234 'International Tables Vol C Tables 4.2.6.8 and 6.1.1.4'

loop_
_geom_angle_atom_site_label_1
_geom_angle_atom_site_label_2
_geom_angle_atom_site_label_3
_geom_angle_site_symmetry_1
_geom_angle_site_symmetry_3
_geom_angle
_geom_angle_publ_flag
C2 C1 H1A . . 109.5 ?
C2 C1 H1B . . 109.5 ?
H1A C1 H1B . . 109.5 ?
C2 C1 H1C . . 109.5 ?
H1A C1 H1C . . 109.5 ?
H1B C1 H1C . . 109.5 ?
C7 C2 C3 . . 118.6(2) ?
C7 C2 C1 . . 121.6(2) ?
C3 C2 C1 . . 119.8(2) ?
C4 C3 C2 . . 120.8(2) ?
C4 C3 H3 . . 119.6 ?
C2 C3 H3 . . 119.6 ?
C3 C4 C5 . . 119.2(2) ?
C3 C4 H4 . . 120.4 ?
C5 C4 H4 . . 120.4 ?
C4 C5 C6 . . 121.2(2) ?
C4 C5 S1 . . 118.78(18) ?
C6 C5 S1 . . 119.99(18) ?
C7 C6 C5 . . 118.6(2) ?
C7 C6 H6 . . 120.7 ?
C5 C6 H6 . . 120.7 ?
C6 C7 C2 . . 121.6(2) ?
C6 C7 H7 . . 119.2 ?
C2 C7 H7 . . 119.2 ?
O3 C8 C9 . . 105.87(18) ?
O3 C8 H8A . . 110.6 ?
C9 C8 H8A . . 110.6 ?
O3 C8 H8B . . 110.6 ?
C9 C8 H8B . . 110.6 ?
H8A C8 H8B . . 108.7 ?
N1 C9 C10 . . 123.0(2) ?
N1 C9 C8 . . 116.1(2) ?
C10 C9 C8 . . 120.8(2) ?
C11 C10 C9 . . 118.7(2) ?
C11 C10 H10 . . 120.6 ?
C9 C10 H10 . . 120.6 ?
C10 C11 C10 . 3_556 119.0(3) ?
C10 C11 H11 . . 120.5 ?
C10 C11 H11 3_556 . 120.5 ?
C9 N1 C9 . 3_556 117.4(3) ?
C8 O3 S1 . . 116.61(15) ?
O2 S1 O1 . . 119.53(11) ?
O2 S1 O3 . . 103.66(10) ?
O1 S1 O3 . . 109.24(10) ?
O2 S1 C5 . . 110.76(11) ?
O1 S1 C5 . . 108.28(11) ?
O3 S1 C5 . . 104.25(10) ?

loop_
_geom_bond_atom_site_label_1
_geom_bond_atom_site_label_2
_geom_bond_site_symmetry_2
_geom_bond_distance
_geom_bond_publ_flag
C1 C2 . 1.503(3) ?
C1 H1A . 0.9800 ?
C1 H1B . 0.9800 ?
C1 H1C . 0.9800 ?
C2 C7 . 1.391(3) ?
C2 C3 . 1.397(3) ?
C3 C4 . 1.385(3) ?
C3 H3 . 0.9500 ?
C4 C5 . 1.388(3) ?
C4 H4 . 0.9500 ?
C5 C6 . 1.392(3) ?
C5 S1 . 1.753(2) ?
C6 C7 . 1.384(3) ?
C6 H6 . 0.9500 ?
C7 H7 . 0.9500 ?
C8 O3 . 1.463(3) ?
C8 C9 . 1.502(3) ?
C8 H8A . 0.9900 ?
C8 H8B . 0.9900 ?
C9 N1 . 1.339(3) ?
C9 C10 . 1.388(3) ?
C10 C11 . 1.378(3) ?
C10 H10 . 0.9500 ?
C11 C10 3_556 1.378(3) ?
C11 H11 . 0.9500 ?
N1 C9 3_556 1.339(3) ?
O1 S1 . 1.4315(18) ?
O2 S1 . 1.4217(19) ?
O3 S1 . 1.5816(17) ?

loop_
_geom_torsion_atom_site_label_1
_geom_torsion_atom_site_label_2
_geom_torsion_atom_site_label_3
_geom_torsion_atom_site_label_4
_geom_torsion_site_symmetry_1
_geom_torsion_site_symmetry_2
_geom_torsion_site_symmetry_3
_geom_torsion_site_symmetry_4
_geom_torsion
_geom_torsion_publ_flag
C7 C2 C3 C4 . . . . -1.6(4) ?
C1 C2 C3 C4 . . . . 179.0(2) ?
C2 C3 C4 C5 . . . . 1.3(4) ?
C3 C4 C5 C6 . . . . -0.4(4) ?
C3 C4 C5 S1 . . . . 176.85(18) ?
C4 C5 C6 C7 . . . . -0.2(3) ?
S1 C5 C6 C7 . . . . -177.48(18) ?
C5 C6 C7 C2 . . . . 0.0(4) ?
C3 C2 C7 C6 . . . . 0.9(4) ?
C1 C2 C7 C6 . . . . -179.7(2) ?
O3 C8 C9 N1 . . . . 77.3(2) ?
O3 C8 C9 C10 . . . . -101.8(3) ?
N1 C9 C10 C11 . . . . -1.0(3) ?
C8 C9 C10 C11 . . . . 178.03(18) ?
C9 C10 C11 C10 . . . 3_556 0.47(16) ?
C10 C9 N1 C9 . . . 3_556 0.52(17) ?
C8 C9 N1 C9 . . . 3_556 -178.6(2) ?
C9 C8 O3 S1 . . . . -179.17(15) ?
C8 O3 S1 O2 . . . . 171.80(17) ?
C8 O3 S1 O1 . . . . 43.33(19) ?
C8 O3 S1 C5 . . . . -72.23(18) ?
C4 C5 S1 O2 . . . . -113.4(2) ?
C6 C5 S1 O2 . . . . 64.0(2) ?
C4 C5 S1 O1 . . . . 19.5(2) ?
C6 C5 S1 O1 . . . . -163.18(18) ?
C4 C5 S1 O3 . . . . 135.74(19) ?
C6 C5 S1 O3 . . . . -47.0(2) ?
